data_9015361
loop_
_publ_author_name
'Averbuch-Pouchot M'

_publ_section_title
;
 Crystal Chemistry of Some Addition Compounds of Alkali Iodates with
 Telluric Acid
 _cod_database_code 1008207
;
_journal_name_full 'Journal of Solid State Chemistry'
_journal_page_first 368
_journal_page_last 378
_journal_paper_doi 10.1016/S0022-4596(83)80015-2
_journal_volume 49
_journal_year 1983
_chemical_formula_sum 'I N O10 Te'
_space_group_IT_number 2
_symmetry_space_group_name_Hall '-P 1'
_symmetry_space_group_name_H-M 'P -1'
_cell_angle_alpha 88.84
_cell_angle_beta 90.81
_cell_angle_gamma 104.48
_cell_length_a 10.97
_cell_length_b 6.916
_cell_length_c 6.550
_cell_formula_units_Z 2
_cell_volume 481.034
_database_code_amcsd 0016143
_exptl_crystal_density_diffrn 2.958
_cod_duplicate_entry 1008207
_cod_original_formula_sum 'I Te N O10'
_cod_database_code 9015361
_amcsd_formula_title 'H12 I N O10 Te'

loop_
_space_group_symop_operation_xyz
x,y,z
-x,-y,-z

loop_
_atom_site_label
_atom_site_fract_x
_atom_site_fract_y
_atom_site_fract_z
_atom_site_attached_hydrogens
I1 0.78437 0.22754 0.21609 0
Te1 0.30046 0.41653 0.28120 0
N1 -0.00350 0.81500 0.24600 4
O1 0.24410 0.64940 0.20670 1
O2 0.47420 0.55520 0.23130 1
O3 0.36300 0.19090 0.35530 1
O4 0.31730 0.51050 0.55560 1
O5 0.28750 0.35380 -0.00160 1
O6 0.13350 0.26230 0.33530 1
O7 0.17760 0.97180 0.92230 0
O8 0.06470 0.59810 0.78270 0
O9 0.21130 0.87440 0.52710 0
O10 0.47040 0.01720 0.79440 2

loop_
_cod_related_entry_id
_cod_related_entry_database
_cod_related_entry_code
1 AMCSD 0016143
